data_7714713
loop_
_publ_author_name
'Seikh, Liton'
'Dhara, Suman'
'Singh, Ajit Kumar'
'Singh, Aditi'
'Dey, Sanchaita'
'Indra, Arindam'
'Lahiri, Goutam Kumar'

_publ_section_title
;
 The isomer-sensitive electrochemical HER of ruthenium(II)-hydrido
 complexes involving redox-active azoheteroaromatics.
;
_journal_issue 4
_journal_name_full 'Dalton transactions (Cambridge, England : 2003)'
_journal_page_first 1746
_journal_page_last 1756
_journal_paper_doi 10.1039/d3dt02925e
_journal_volume 53
_journal_year 2024
_chemical_formula_moiety 'C45 H38.828 I2 N6 O P2 Ru, Cl O4'
_chemical_formula_sum 'C45 H38.83 Cl I2 N6 O5 P2 Ru'
_chemical_formula_weight 1195.91
_space_group_crystal_system monoclinic
_space_group_IT_number 14
_space_group_name_Hall '-P 2yn'
_space_group_name_H-M_alt 'P 1 21/n 1'
_atom_sites_solution_hydrogens mixed
_audit_creation_date 2023-01-29
_audit_creation_method
;
Olex2 1.3
(compiled 2020.11.12 svn.r5f609507 for OlexSys, GUI svn.r6408)
;
_audit_update_record
;
2023-08-15 deposited with the CCDC.	2023-12-14 downloaded from the CCDC.
;
_cell_angle_alpha 90
_cell_angle_beta 111.826(3)
_cell_angle_gamma 90
_cell_formula_units_Z 4
_cell_length_a 17.0163(5)
_cell_length_b 16.9641(4)
_cell_length_c 17.1008(5)
_cell_measurement_reflns_used 17254
_cell_measurement_temperature 150.15
_cell_measurement_theta_max 21.9350
_cell_measurement_theta_min 1.8610
_cell_volume 4582.6(2)
_computing_molecular_graphics 'Olex2 1.3 (Dolomanov et al., 2009)'
_computing_publication_material 'Olex2 1.3 (Dolomanov et al., 2009)'
_computing_structure_refinement 'SHELXL 2018/3 (Sheldrick, 2015)'
_computing_structure_solution 'SHELXT 2018/2 (Sheldrick, 2018)'
_diffrn_ambient_temperature 150.15
_diffrn_measured_fraction_theta_full 0.997
_diffrn_measured_fraction_theta_max 0.997
_diffrn_measurement_device_type 'Saxi-CrysAlisPro-abstract goniometer imported SAXI images'
_diffrn_radiation_type MoK\a
_diffrn_radiation_wavelength 0.71073
_diffrn_reflns_av_R_equivalents 0.0491
_diffrn_reflns_av_unetI/netI 0.0291
_diffrn_reflns_Laue_measured_fraction_full 0.997
_diffrn_reflns_Laue_measured_fraction_max 0.997
_diffrn_reflns_limit_h_max 20
_diffrn_reflns_limit_h_min -20
_diffrn_reflns_limit_k_max 20
_diffrn_reflns_limit_k_min -20
_diffrn_reflns_limit_l_max 20
_diffrn_reflns_limit_l_min -20
_diffrn_reflns_number 48316
_diffrn_reflns_point_group_measured_fraction_full 0.997
_diffrn_reflns_point_group_measured_fraction_max 0.997
_diffrn_reflns_theta_full 24.998
_diffrn_reflns_theta_max 24.998
_diffrn_reflns_theta_min 1.762
_exptl_absorpt_coefficient_mu 1.870
_exptl_absorpt_correction_T_max 0.951
_exptl_absorpt_correction_T_min 0.849
_exptl_absorpt_correction_type multi-scan
_exptl_absorpt_process_details
;
CrysAlisPro 1.171.41.93a (Rigaku Oxford Diffraction, 2020)
Empirical absorption correction using spherical harmonics,
implemented in SCALE3 ABSPACK scaling algorithm.
;
_exptl_crystal_colour 'metallic yellowish brown'
_exptl_crystal_colour_lustre metallic
_exptl_crystal_colour_modifier yellowish
_exptl_crystal_colour_primary brown
_exptl_crystal_density_diffrn 1.733
_exptl_crystal_description needle
_exptl_crystal_F_000 2351
_exptl_crystal_size_max 0.1
_exptl_crystal_size_mid 0.06
_exptl_crystal_size_min 0.03
_refine_diff_density_max 2.162
_refine_diff_density_min -1.834
_refine_diff_density_rms 0.115
_refine_ls_extinction_coef 0.00101(14)
_refine_ls_extinction_expression Fc^*^=kFc[1+0.001xFc^2^\l^3^/sin(2\q)]^-1/4^
_refine_ls_extinction_method 'SHELXL-2018/3 (Sheldrick 2018)'
_refine_ls_goodness_of_fit_ref 1.166
_refine_ls_hydrogen_treatment mixed
_refine_ls_matrix_type full
_refine_ls_number_parameters 575
_refine_ls_number_reflns 8051
_refine_ls_number_restraints 2
_refine_ls_restrained_S_all 1.166
_refine_ls_R_factor_all 0.0502
_refine_ls_R_factor_gt 0.0490
_refine_ls_shift/su_max 0.001
_refine_ls_shift/su_mean 0.000
_refine_ls_structure_factor_coef Fsqd
_refine_ls_weighting_details 'w=1/[\s^2^(Fo^2^)+(0.0284P)^2^+30.0467P] where P=(Fo^2^+2Fc^2^)/3'
_refine_ls_weighting_scheme calc
_refine_ls_wR_factor_gt 0.1125
_refine_ls_wR_factor_ref 0.1131
_reflns_Friedel_coverage 0.000
_reflns_number_gt 7813
_reflns_number_total 8051
_reflns_threshold_expression 'I > 2\s(I)'
_cod_data_source_file d3dt02925e2.cif
_cod_data_source_block '[2b]ClO4'
_cod_depositor_comments 'Adding full bibliography for 7714712--7714715.cif.'
_cod_database_code 7714713
_shelx_shelxl_version_number 2018/3
_shelx_space_group_comment
;
The symmetry employed for this shelxl refinement is uniquely defined
by the following loop, which should always be used as a source of
symmetry information in preference to the above space-group names.
They are only intended as comments.
;
_shelx_estimated_absorpt_t_max 0.946
_shelx_estimated_absorpt_t_min 0.835
_olex2_refinement_description
;
1. Fixed Uiso
 At 1.2 times of:
  All C(H) groups, All O(H) groups
 At 1.5 times of:
  All C(H,H,H) groups
2. Restrained distances
 Ru1-H
 1.51 with sigma of 0.02
 C3-I1A
 1.8 with sigma of 0.02
3. Others
 Sof(I1A)=1-FVAR(1)
 Sof(I1)=Sof(H2)=FVAR(1)
4.a Aromatic/amide H refined with riding coordinates:
 C39(H39), C23(H23), C24(H24), C11(H11), C41(H41), C33(H33), C7(H7), C15(H15),
 C27(H27), C45(H45), C19(H19), C2(H2), C42(H42), C29(H29), C44(H44), C21(H21),
 C38(H38), C37(H37), C36(H36), C25(H25), C20(H20), C32(H32), C12(H12), C17(H17),
  C31(H31), C43(H43), C26(H26), C14(H14), C35(H35), C30(H30), C18(H18), C13(H13)
4.b Idealised Me refined as rotating group:
 C1(H1A,H1B,H1C), C8(H8A,H8B,H8C)
;
_olex2_submission_special_instructions 'No special instructions were received'

loop_
_space_group_symop_operation_xyz
'x, y, z'
'-x+1/2, y+1/2, -z+1/2'
'-x, -y, -z'
'x-1/2, -y-1/2, z-1/2'

loop_
_atom_site_label
_atom_site_type_symbol
_atom_site_fract_x
_atom_site_fract_y
_atom_site_fract_z
_atom_site_U_iso_or_equiv
_atom_site_adp_type
_atom_site_occupancy
_atom_site_site_symmetry_order
_atom_site_calc_flag
_atom_site_refinement_flags_posn
_atom_site_refinement_flags_adp
_atom_site_refinement_flags_occupancy
_atom_site_disorder_assembly
_atom_site_disorder_group
Ru1 Ru 0.53142(3) 0.64132(2) 0.32979(2) 0.01835(13) Uani 1 1 d D . . . .
I1 I 0.89499(12) 0.59194(15) 0.35428(19) 0.0297(4) Uani 0.828(14) 1 d . . P A 1
I2 I 0.71555(3) 0.74081(3) 0.12231(3) 0.04657(16) Uani 1 1 d . . . . .
P1 P 0.57333(8) 0.73313(8) 0.44237(8) 0.0178(3) Uani 1 1 d . . . . .
P2 P 0.45862(9) 0.56963(8) 0.20574(8) 0.0196(3) Uani 1 1 d . . . . .
Cl1 Cl 0.37652(10) 1.12181(10) 0.12890(10) 0.0399(4) Uani 1 1 d . . . . .
O1 O 0.4410(3) 0.5473(3) 0.4186(3) 0.0333(10) Uani 1 1 d . . . . .
N4 N 0.6090(3) 0.6973(3) 0.2732(3) 0.0242(10) Uani 1 1 d . . . . .
N3 N 0.6855(3) 0.6723(3) 0.2890(3) 0.0227(10) Uani 1 1 d . . . . .
N2 N 0.6491(3) 0.5746(3) 0.3682(3) 0.0250(10) Uani 1 1 d . . . . .
N1 N 0.6860(3) 0.5110(3) 0.4125(3) 0.0285(11) Uani 1 1 d . . . . .
O2 O 0.4506(3) 1.1096(4) 0.2031(3) 0.0572(14) Uani 1 1 d . . . . .
N5 N 0.5184(3) 0.8023(3) 0.2099(3) 0.0240(10) Uani 1 1 d . . . . .
N6 N 0.5092(3) 0.8544(3) 0.1493(3) 0.0293(11) Uani 1 1 d . . . . .
C6 C 0.6206(4) 0.7852(3) 0.1570(3) 0.0267(12) Uani 1 1 d . . . . .
C39 C 0.2994(3) 0.5824(3) 0.2222(3) 0.0246(12) Uani 1 1 d . . . . .
H39 H 0.328381 0.608356 0.274214 0.030 Uiso 1 1 calc R U . . .
C23 C 0.7194(4) 0.7470(3) 0.5943(3) 0.0267(12) Uani 1 1 d . . . . .
H23 H 0.725402 0.799603 0.578271 0.032 Uiso 1 1 calc R U . . .
C28 C 0.4667(4) 0.6106(3) 0.1097(3) 0.0245(12) Uani 1 1 d . . . . .
C10 C 0.6149(4) 0.8238(3) 0.4151(3) 0.0223(11) Uani 1 1 d . . . . .
C16 C 0.4907(4) 0.7670(3) 0.4790(3) 0.0238(11) Uani 1 1 d . . . . .
C22 C 0.6550(3) 0.6992(3) 0.5408(3) 0.0195(11) Uani 1 1 d . . . . .
C34 C 0.3435(3) 0.5590(3) 0.1727(3) 0.0232(11) Uani 1 1 d . . . . .
O3 O 0.3200(4) 1.0570(4) 0.1177(4) 0.0699(18) Uani 1 1 d . . . . .
C24 C 0.7748(4) 0.7177(4) 0.6711(4) 0.0319(13) Uani 1 1 d . . . . .
H24 H 0.818814 0.750367 0.706966 0.038 Uiso 1 1 calc R U . . .
C40 C 0.4959(4) 0.4678(3) 0.2156(3) 0.0234(12) Uani 1 1 d . . . . .
C9 C 0.4746(3) 0.5844(3) 0.3835(3) 0.0210(11) Uani 1 1 d . . . . .
O4 O 0.4004(4) 1.1229(5) 0.0576(4) 0.078(2) Uani 1 1 d . . . . .
C11 C 0.6962(4) 0.8248(3) 0.4137(3) 0.0277(12) Uani 1 1 d . . . . .
H11 H 0.732246 0.780447 0.433444 0.033 Uiso 1 1 calc R U . . .
C41 C 0.4460(4) 0.4061(3) 0.2245(4) 0.0314(13) Uani 1 1 d . . . . .
H41 H 0.389266 0.416034 0.219267 0.038 Uiso 1 1 calc R U . . .
C33 C 0.4201(4) 0.6793(4) 0.0790(4) 0.0311(13) Uani 1 1 d . . . . .
H33 H 0.384311 0.699625 0.105600 0.037 Uiso 1 1 calc R U . . .
C7 C 0.5694(4) 0.8460(4) 0.1157(4) 0.0317(13) Uani 1 1 d . . . . .
H7 H 0.574867 0.876671 0.071510 0.038 Uiso 1 1 calc R U . . .
C15 C 0.5625(4) 0.8887(3) 0.3838(4) 0.0320(14) Uani 1 1 d . . . . .
H15 H 0.506744 0.889041 0.384029 0.038 Uiso 1 1 calc R U . . .
C27 C 0.6478(4) 0.6221(3) 0.5667(4) 0.0274(12) Uani 1 1 d . . . . .
H27 H 0.604490 0.588619 0.531197 0.033 Uiso 1 1 calc R U . . .
C3 C 0.7824(4) 0.5657(4) 0.3720(4) 0.0314(13) Uani 1 1 d D . . . .
C45 C 0.5793(4) 0.4517(4) 0.2245(3) 0.0299(13) Uani 1 1 d . . . . .
H45 H 0.614845 0.493255 0.220173 0.036 Uiso 1 1 calc R U . . .
C4 C 0.7061(4) 0.6089(3) 0.3424(3) 0.0258(12) Uani 1 1 d . . . . .
C5 C 0.5857(3) 0.7596(3) 0.2162(3) 0.0248(12) Uani 1 1 d . . . . .
C19 C 0.3687(5) 0.8262(4) 0.5354(5) 0.0453(18) Uani 1 1 d . . . . .
H19 H 0.326912 0.848040 0.553506 0.054 Uiso 1 1 calc R U . . .
C2 C 0.7678(4) 0.5045(4) 0.4162(4) 0.0326(14) Uani 1 1 d . . . . .
H2 H 0.807185 0.464538 0.444652 0.039 Uiso 0.828(14) 1 calc R U P A 1
C42 C 0.4782(5) 0.3304(4) 0.2410(4) 0.0399(16) Uani 1 1 d . . . . .
H42 H 0.443680 0.288709 0.247034 0.048 Uiso 1 1 calc R U . . .
C29 C 0.5171(4) 0.5812(4) 0.0691(4) 0.0350(14) Uani 1 1 d . . . . .
H29 H 0.548094 0.533882 0.088314 0.042 Uiso 1 1 calc R U . . .
C44 C 0.6108(5) 0.3750(4) 0.2397(4) 0.0376(15) Uani 1 1 d . . . . .
H44 H 0.666990 0.364349 0.243921 0.045 Uiso 1 1 calc R U . . .
C21 C 0.5132(4) 0.8014(4) 0.5582(4) 0.0337(14) Uani 1 1 d . . . . .
H21 H 0.571323 0.805254 0.593529 0.040 Uiso 1 1 calc R U . . .
C38 C 0.2130(4) 0.5685(4) 0.1966(4) 0.0340(14) Uani 1 1 d . . . . .
H38 H 0.183623 0.584068 0.231645 0.041 Uiso 1 1 calc R U . . .
C37 C 0.1696(4) 0.5320(4) 0.1204(4) 0.0361(15) Uani 1 1 d . . . . .
H37 H 0.110536 0.522627 0.102842 0.043 Uiso 1 1 calc R U . . .
C36 C 0.2128(4) 0.5092(4) 0.0701(4) 0.0363(15) Uani 1 1 d . . . . .
H36 H 0.183222 0.484599 0.017412 0.044 Uiso 1 1 calc R U . . .
C25 C 0.7663(4) 0.6421(4) 0.6956(4) 0.0309(13) Uani 1 1 d . . . . .
H25 H 0.804032 0.622838 0.748374 0.037 Uiso 1 1 calc R U . . .
C20 C 0.4517(5) 0.8302(4) 0.5864(4) 0.0414(16) Uani 1 1 d . . . . .
H20 H 0.467832 0.852585 0.641048 0.050 Uiso 1 1 calc R U . . .
C32 C 0.4259(4) 0.7180(4) 0.0097(4) 0.0386(16) Uani 1 1 d . . . . .
H32 H 0.393478 0.764218 -0.011477 0.046 Uiso 1 1 calc R U . . .
C1 C 0.6424(4) 0.4532(4) 0.4431(4) 0.0333(14) Uani 1 1 d . . . . .
H1A H 0.628265 0.476013 0.488824 0.050 Uiso 1 1 calc R U . . .
H1B H 0.679054 0.407168 0.464111 0.050 Uiso 1 1 calc R U . . .
H1C H 0.590358 0.437014 0.397116 0.050 Uiso 1 1 calc R U . . .
C12 C 0.7249(5) 0.8905(4) 0.3835(4) 0.0396(16) Uani 1 1 d . . . . .
H12 H 0.781284 0.891793 0.385078 0.048 Uiso 1 1 calc R U . . .
C17 C 0.4054(4) 0.7620(4) 0.4285(4) 0.0353(14) Uani 1 1 d . . . . .
H17 H 0.388662 0.739085 0.374016 0.042 Uiso 1 1 calc R U . . .
C31 C 0.4789(5) 0.6891(4) -0.0283(4) 0.0439(18) Uani 1 1 d . . . . .
H31 H 0.484694 0.716940 -0.074037 0.053 Uiso 1 1 calc R U . . .
C43 C 0.5611(5) 0.3152(4) 0.2487(4) 0.0421(17) Uani 1 1 d . . . . .
H43 H 0.583122 0.263178 0.260172 0.051 Uiso 1 1 calc R U . . .
C26 C 0.7032(4) 0.5942(3) 0.6439(4) 0.0312(13) Uani 1 1 d . . . . .
H26 H 0.697560 0.541885 0.660895 0.037 Uiso 1 1 calc R U . . .
C14 C 0.5921(6) 0.9534(4) 0.3521(4) 0.050(2) Uani 1 1 d . . . . .
H14 H 0.556250 0.997613 0.330809 0.060 Uiso 1 1 calc R U . . .
C35 C 0.2991(4) 0.5221(3) 0.0960(4) 0.0291(13) Uani 1 1 d . . . . .
H35 H 0.328452 0.505699 0.061171 0.035 Uiso 1 1 calc R U . . .
C30 C 0.5226(5) 0.6213(4) -0.0006(4) 0.0481(19) Uani 1 1 d . . . . .
H30 H 0.557161 0.600724 -0.028490 0.058 Uiso 1 1 calc R U . . .
C18 C 0.3446(5) 0.7904(4) 0.4572(5) 0.0478(18) Uani 1 1 d . . . . .
H18 H 0.286212 0.785210 0.423115 0.057 Uiso 1 1 calc R U . . .
C13 C 0.6723(5) 0.9533(4) 0.3515(4) 0.0478(19) Uani 1 1 d . . . . .
H13 H 0.691503 0.997047 0.328856 0.057 Uiso 1 1 calc R U . . .
C8 C 0.4411(4) 0.9117(4) 0.1264(4) 0.0398(16) Uani 1 1 d . . . . .
H8A H 0.386537 0.884252 0.103901 0.060 Uiso 1 1 calc R U . . .
H8B H 0.446083 0.947399 0.083407 0.060 Uiso 1 1 calc R U . . .
H8C H 0.444556 0.942112 0.176267 0.060 Uiso 1 1 calc R U . . .
O5 O 0.3360(5) 1.1908(5) 0.1390(6) 0.118(3) Uani 1 1 d . . . . .
H H 0.465(6) 0.702(5) 0.289(7) 0.142 Uiso 1 1 d D U . . .
I1A I 0.8843(10) 0.5799(9) 0.3692(8) 0.040(2) Uani 0.172(14) 1 d D . P A 2

loop_
_atom_site_aniso_label
_atom_site_aniso_U_11
_atom_site_aniso_U_22
_atom_site_aniso_U_33
_atom_site_aniso_U_23
_atom_site_aniso_U_13
_atom_site_aniso_U_12
Ru1 0.0210(2) 0.0214(2) 0.0140(2) -0.00310(16) 0.00804(17) -0.00403(17)
I1 0.0229(4) 0.0303(6) 0.0394(9) -0.0032(5) 0.0157(4) 0.0009(3)
I2 0.0447(3) 0.0566(3) 0.0454(3) 0.0002(2) 0.0248(2) -0.0028(2)
P1 0.0218(7) 0.0167(6) 0.0142(6) -0.0015(5) 0.0058(5) -0.0016(5)
P2 0.0244(7) 0.0204(7) 0.0142(6) -0.0031(5) 0.0075(5) -0.0026(5)
Cl1 0.0323(8) 0.0497(10) 0.0369(8) -0.0047(7) 0.0117(7) -0.0014(7)
O1 0.035(2) 0.039(2) 0.026(2) 0.0052(19) 0.0108(19) -0.0134(19)
N4 0.029(3) 0.023(2) 0.020(2) -0.0020(19) 0.009(2) 0.000(2)
N3 0.021(2) 0.027(2) 0.022(2) 0.0009(19) 0.0106(19) 0.0022(19)
N2 0.030(3) 0.024(2) 0.020(2) 0.0010(19) 0.008(2) 0.002(2)
N1 0.040(3) 0.025(2) 0.020(2) 0.004(2) 0.011(2) 0.004(2)
O2 0.046(3) 0.079(4) 0.038(3) -0.006(3) 0.004(2) 0.003(3)
N5 0.029(2) 0.020(2) 0.021(2) 0.0025(19) 0.0069(19) -0.0003(19)
N6 0.034(3) 0.027(3) 0.027(3) 0.006(2) 0.011(2) 0.000(2)
C6 0.031(3) 0.031(3) 0.022(3) -0.007(2) 0.015(2) -0.012(2)
C39 0.026(3) 0.026(3) 0.019(3) 0.005(2) 0.006(2) 0.003(2)
C23 0.035(3) 0.021(3) 0.020(3) -0.002(2) 0.006(2) -0.007(2)
C28 0.029(3) 0.029(3) 0.015(2) -0.003(2) 0.008(2) -0.009(2)
C10 0.034(3) 0.018(3) 0.010(2) -0.003(2) 0.003(2) -0.005(2)
C16 0.031(3) 0.020(3) 0.022(3) 0.000(2) 0.012(2) 0.002(2)
C22 0.021(3) 0.020(3) 0.017(2) -0.002(2) 0.007(2) -0.001(2)
C34 0.027(3) 0.019(3) 0.021(3) 0.003(2) 0.007(2) -0.004(2)
O3 0.066(4) 0.094(5) 0.054(3) -0.013(3) 0.029(3) -0.035(3)
C24 0.036(3) 0.029(3) 0.023(3) -0.003(2) 0.001(3) -0.006(3)
C40 0.034(3) 0.023(3) 0.014(2) -0.005(2) 0.009(2) 0.001(2)
C9 0.022(3) 0.020(3) 0.017(2) -0.002(2) 0.003(2) 0.003(2)
O4 0.071(4) 0.119(6) 0.050(3) 0.014(4) 0.030(3) -0.021(4)
C11 0.039(3) 0.026(3) 0.019(3) -0.002(2) 0.012(2) -0.009(3)
C41 0.039(3) 0.027(3) 0.027(3) 0.000(2) 0.011(3) 0.000(3)
C33 0.032(3) 0.035(3) 0.024(3) 0.002(3) 0.008(2) -0.007(3)
C7 0.035(3) 0.036(3) 0.028(3) 0.000(3) 0.016(3) -0.009(3)
C15 0.041(4) 0.022(3) 0.025(3) 0.003(2) 0.004(3) 0.000(3)
C27 0.030(3) 0.023(3) 0.024(3) 0.000(2) 0.004(2) -0.005(2)
C3 0.025(3) 0.036(3) 0.032(3) -0.006(3) 0.009(3) 0.005(3)
C45 0.040(3) 0.031(3) 0.020(3) -0.006(2) 0.012(3) -0.002(3)
C4 0.031(3) 0.025(3) 0.022(3) -0.001(2) 0.011(2) 0.002(2)
C5 0.026(3) 0.023(3) 0.023(3) -0.003(2) 0.006(2) -0.003(2)
C19 0.056(5) 0.035(4) 0.064(5) -0.002(3) 0.045(4) 0.006(3)
C2 0.024(3) 0.043(4) 0.031(3) -0.007(3) 0.010(3) 0.008(3)
C42 0.059(4) 0.024(3) 0.035(3) 0.002(3) 0.016(3) -0.005(3)
C29 0.056(4) 0.028(3) 0.025(3) -0.008(2) 0.021(3) -0.006(3)
C44 0.049(4) 0.039(4) 0.026(3) -0.001(3) 0.015(3) 0.017(3)
C21 0.041(4) 0.032(3) 0.030(3) -0.005(3) 0.014(3) 0.006(3)
C38 0.029(3) 0.043(4) 0.032(3) 0.013(3) 0.013(3) 0.006(3)
C37 0.023(3) 0.036(3) 0.040(4) 0.013(3) 0.001(3) -0.004(3)
C36 0.036(3) 0.032(3) 0.031(3) -0.004(3) 0.002(3) -0.008(3)
C25 0.034(3) 0.034(3) 0.019(3) 0.006(2) 0.004(2) 0.001(3)
C20 0.059(5) 0.039(4) 0.036(4) -0.002(3) 0.028(3) 0.011(3)
C32 0.043(4) 0.039(4) 0.024(3) 0.006(3) 0.001(3) -0.017(3)
C1 0.043(4) 0.029(3) 0.029(3) 0.008(3) 0.014(3) 0.007(3)
C12 0.052(4) 0.042(4) 0.028(3) -0.002(3) 0.018(3) -0.020(3)
C17 0.028(3) 0.041(4) 0.037(3) -0.012(3) 0.013(3) 0.002(3)
C31 0.066(5) 0.044(4) 0.020(3) -0.002(3) 0.015(3) -0.023(4)
C43 0.064(5) 0.026(3) 0.036(4) 0.001(3) 0.018(3) 0.014(3)
C26 0.036(3) 0.024(3) 0.027(3) 0.009(2) 0.005(3) -0.002(2)
C14 0.079(6) 0.022(3) 0.033(4) 0.008(3) 0.004(4) -0.004(3)
C35 0.032(3) 0.028(3) 0.026(3) -0.007(2) 0.009(2) -0.005(2)
C30 0.082(6) 0.043(4) 0.038(4) -0.018(3) 0.044(4) -0.022(4)
C18 0.033(4) 0.049(4) 0.060(5) -0.010(4) 0.017(3) 0.004(3)
C13 0.075(5) 0.036(4) 0.028(3) 0.009(3) 0.014(3) -0.019(4)
C8 0.044(4) 0.034(3) 0.042(4) 0.016(3) 0.017(3) 0.008(3)
O5 0.077(5) 0.088(5) 0.147(8) -0.050(5) -0.009(5) 0.042(4)
I1A 0.055(5) 0.034(4) 0.030(3) -0.002(2) 0.014(2) 0.010(3)

loop_
_atom_type_symbol
_atom_type_description
_atom_type_scat_dispersion_real
_atom_type_scat_dispersion_imag
_atom_type_scat_source
C C 0.0033 0.0016 'International Tables Vol C Tables 4.2.6.8 and 6.1.1.4'
H H 0.0000 0.0000 'International Tables Vol C Tables 4.2.6.8 and 6.1.1.4'
Cl Cl 0.1484 0.1585 'International Tables Vol C Tables 4.2.6.8 and 6.1.1.4'
I I -0.4742 1.8119 'International Tables Vol C Tables 4.2.6.8 and 6.1.1.4'
N N 0.0061 0.0033 'International Tables Vol C Tables 4.2.6.8 and 6.1.1.4'
O O 0.0106 0.0060 'International Tables Vol C Tables 4.2.6.8 and 6.1.1.4'
P P 0.1023 0.0942 'International Tables Vol C Tables 4.2.6.8 and 6.1.1.4'
Ru Ru -1.2594 0.8363 'International Tables Vol C Tables 4.2.6.8 and 6.1.1.4'

loop_
_geom_angle_atom_site_label_1
_geom_angle_atom_site_label_2
_geom_angle_atom_site_label_3
_geom_angle
_geom_angle_site_symmetry_1
_geom_angle_site_symmetry_3
_geom_angle_publ_flag
P1 Ru1 H 83(5) . . ?
P2 Ru1 P1 165.54(5) . . ?
P2 Ru1 H 83(5) . . ?
N4 Ru1 P1 91.46(12) . . ?
N4 Ru1 P2 91.64(12) . . ?
N4 Ru1 N2 73.31(17) . . ?
N4 Ru1 H 88(5) . . ?
N2 Ru1 P1 97.52(12) . . ?
N2 Ru1 P2 96.90(12) . . ?
N2 Ru1 H 162(5) . . ?
C9 Ru1 P1 89.72(16) . . ?
C9 Ru1 P2 88.87(16) . . ?
C9 Ru1 N4 173.2(2) . . ?
C9 Ru1 N2 99.9(2) . . ?
C9 Ru1 H 98(5) . . ?
C10 P1 Ru1 111.98(16) . . ?
C10 P1 C16 104.0(3) . . ?
C10 P1 C22 105.4(2) . . ?
C16 P1 Ru1 116.54(18) . . ?
C16 P1 C22 101.6(2) . . ?
C22 P1 Ru1 115.87(17) . . ?
C28 P2 Ru1 114.88(18) . . ?
C34 P2 Ru1 118.11(18) . . ?
C34 P2 C28 100.9(2) . . ?
C40 P2 Ru1 110.89(17) . . ?
C40 P2 C28 107.6(3) . . ?
C40 P2 C34 103.3(3) . . ?
O3 Cl1 O2 109.6(4) . . ?
O4 Cl1 O2 108.9(4) . . ?
O4 Cl1 O3 106.8(4) . . ?
O5 Cl1 O2 108.8(4) . . ?
O5 Cl1 O3 108.8(5) . . ?
O5 Cl1 O4 113.9(6) . . ?
N3 N4 Ru1 120.2(3) . . ?
N3 N4 C5 113.4(5) . . ?
C5 N4 Ru1 126.4(4) . . ?
N4 N3 C4 112.7(5) . . ?
N1 N2 Ru1 141.0(4) . . ?
N1 N2 C4 107.1(5) . . ?
C4 N2 Ru1 111.9(4) . . ?
N2 N1 C2 110.2(5) . . ?
N2 N1 C1 124.1(5) . . ?
C2 N1 C1 125.3(5) . . ?
N6 N5 C5 106.0(5) . . ?
N5 N6 C7 112.0(5) . . ?
N5 N6 C8 120.5(5) . . ?
C7 N6 C8 127.5(5) . . ?
C7 C6 I2 123.0(4) . . ?
C7 C6 C5 104.1(5) . . ?
C5 C6 I2 132.5(4) . . ?
C34 C39 H39 119.6 . . ?
C34 C39 C38 120.7(5) . . ?
C38 C39 H39 119.6 . . ?
C22 C23 H23 119.9 . . ?
C24 C23 H23 119.9 . . ?
C24 C23 C22 120.1(5) . . ?
C33 C28 P2 115.6(4) . . ?
C29 C28 P2 125.5(5) . . ?
C29 C28 C33 118.9(5) . . ?
C11 C10 P1 119.8(4) . . ?
C15 C10 P1 120.8(5) . . ?
C15 C10 C11 118.8(5) . . ?
C21 C16 P1 119.8(4) . . ?
C17 C16 P1 121.7(4) . . ?
C17 C16 C21 118.5(5) . . ?
C23 C22 P1 124.2(4) . . ?
C23 C22 C27 118.3(5) . . ?
C27 C22 P1 117.3(4) . . ?
C39 C34 P2 123.0(4) . . ?
C39 C34 C35 118.5(5) . . ?
C35 C34 P2 118.4(4) . . ?
C23 C24 H24 119.7 . . ?
C25 C24 C23 120.6(5) . . ?
C25 C24 H24 119.7 . . ?
C41 C40 P2 121.1(4) . . ?
C41 C40 C45 118.6(5) . . ?
C45 C40 P2 119.9(4) . . ?
O1 C9 Ru1 178.0(5) . . ?
C10 C11 H11 119.9 . . ?
C12 C11 C10 120.3(6) . . ?
C12 C11 H11 119.9 . . ?
C40 C41 H41 119.8 . . ?
C42 C41 C40 120.5(6) . . ?
C42 C41 H41 119.8 . . ?
C28 C33 H33 119.9 . . ?
C32 C33 C28 120.3(6) . . ?
C32 C33 H33 119.9 . . ?
N6 C7 C6 107.3(5) . . ?
N6 C7 H7 126.4 . . ?
C6 C7 H7 126.4 . . ?
C10 C15 H15 120.1 . . ?
C10 C15 C14 119.9(7) . . ?
C14 C15 H15 120.1 . . ?
C22 C27 H27 119.6 . . ?
C26 C27 C22 120.7(5) . . ?
C26 C27 H27 119.6 . . ?
C4 C3 I1 127.3(5) . . ?
C4 C3 I1A 134.4(7) . . ?
C2 C3 I1 127.4(5) . . ?
C2 C3 C4 105.2(5) . . ?
C2 C3 I1A 120.1(7) . . ?
C40 C45 H45 119.8 . . ?
C44 C45 C40 120.5(6) . . ?
C44 C45 H45 119.8 . . ?
N3 C4 C3 128.4(5) . . ?
N2 C4 N3 121.5(5) . . ?
N2 C4 C3 109.8(5) . . ?
N4 C5 C6 130.2(5) . . ?
N5 C5 N4 119.0(5) . . ?
N5 C5 C6 110.7(5) . . ?
C20 C19 H19 119.8 . . ?
C20 C19 C18 120.4(6) . . ?
C18 C19 H19 119.8 . . ?
N1 C2 H2 126.2 . . ?
C3 C2 N1 107.7(5) . . ?
C3 C2 H2 126.2 . . ?
C41 C42 H42 119.9 . . ?
C41 C42 C43 120.2(6) . . ?
C43 C42 H42 119.9 . . ?
C28 C29 H29 119.9 . . ?
C28 C29 C30 120.1(6) . . ?
C30 C29 H29 119.9 . . ?
C45 C44 H44 119.9 . . ?
C43 C44 C45 120.3(6) . . ?
C43 C44 H44 119.9 . . ?
C16 C21 H21 119.5 . . ?
C16 C21 C20 120.9(6) . . ?
C20 C21 H21 119.5 . . ?
C39 C38 H38 119.8 . . ?
C37 C38 C39 120.3(6) . . ?
C37 C38 H38 119.8 . . ?
C38 C37 H37 120.3 . . ?
C36 C37 C38 119.5(6) . . ?
C36 C37 H37 120.3 . . ?
C37 C36 H36 119.9 . . ?
C37 C36 C35 120.3(6) . . ?
C35 C36 H36 119.9 . . ?
C24 C25 H25 120.0 . . ?
C26 C25 C24 120.1(5) . . ?
C26 C25 H25 120.0 . . ?
C19 C20 C21 119.7(6) . . ?
C19 C20 H20 120.1 . . ?
C21 C20 H20 120.1 . . ?
C33 C32 H32 120.0 . . ?
C31 C32 C33 119.9(7) . . ?
C31 C32 H32 120.0 . . ?
N1 C1 H1A 109.5 . . ?
N1 C1 H1B 109.5 . . ?
N1 C1 H1C 109.5 . . ?
H1A C1 H1B 109.5 . . ?
H1A C1 H1C 109.5 . . ?
H1B C1 H1C 109.5 . . ?
C11 C12 H12 119.9 . . ?
C13 C12 C11 120.3(7) . . ?
C13 C12 H12 119.9 . . ?
C16 C17 H17 119.9 . . ?
C18 C17 C16 120.3(6) . . ?
C18 C17 H17 119.9 . . ?
C32 C31 H31 119.8 . . ?
C30 C31 C32 120.4(6) . . ?
C30 C31 H31 119.8 . . ?
C42 C43 H43 120.0 . . ?
C44 C43 C42 119.9(6) . . ?
C44 C43 H43 120.0 . . ?
C27 C26 H26 119.9 . . ?
C25 C26 C27 120.1(5) . . ?
C25 C26 H26 119.9 . . ?
C15 C14 H14 119.8 . . ?
C13 C14 C15 120.4(7) . . ?
C13 C14 H14 119.8 . . ?
C34 C35 H35 119.6 . . ?
C36 C35 C34 120.7(6) . . ?
C36 C35 H35 119.6 . . ?
C29 C30 H30 119.8 . . ?
C31 C30 C29 120.3(6) . . ?
C31 C30 H30 119.8 . . ?
C19 C18 C17 120.1(7) . . ?
C19 C18 H18 119.9 . . ?
C17 C18 H18 119.9 . . ?
C12 C13 C14 120.3(6) . . ?
C12 C13 H13 119.9 . . ?
C14 C13 H13 119.9 . . ?
N6 C8 H8A 109.5 . . ?
N6 C8 H8B 109.5 . . ?
N6 C8 H8C 109.5 . . ?
H8A C8 H8B 109.5 . . ?
H8A C8 H8C 109.5 . . ?
H8B C8 H8C 109.5 . . ?

loop_
_geom_bond_atom_site_label_1
_geom_bond_atom_site_label_2
_geom_bond_distance
_geom_bond_site_symmetry_2
_geom_bond_publ_flag
Ru1 P1 2.3705(13) . ?
Ru1 P2 2.3580(13) . ?
Ru1 N4 2.129(5) . ?
Ru1 N2 2.178(5) . ?
Ru1 C9 1.835(6) . ?
Ru1 H 1.49(2) . ?
I1 C3 2.096(6) . ?
I2 C6 2.060(6) . ?
P1 C10 1.824(5) . ?
P1 C16 1.831(6) . ?
P1 C22 1.832(5) . ?
P2 C28 1.834(5) . ?
P2 C34 1.834(6) . ?
P2 C40 1.827(6) . ?
Cl1 O2 1.432(5) . ?
Cl1 O3 1.426(6) . ?
Cl1 O4 1.421(6) . ?
Cl1 O5 1.401(7) . ?
O1 C9 1.158(7) . ?
N4 N3 1.298(6) . ?
N4 C5 1.391(7) . ?
N3 C4 1.369(7) . ?
N2 N1 1.333(6) . ?
N2 C4 1.339(7) . ?
N1 C2 1.375(8) . ?
N1 C1 1.439(8) . ?
N5 N6 1.326(6) . ?
N5 C5 1.326(7) . ?
N6 C7 1.355(8) . ?
N6 C8 1.451(8) . ?
C6 C7 1.366(9) . ?
C6 C5 1.419(8) . ?
C39 H39 0.9500 . ?
C39 C34 1.382(8) . ?
C39 C38 1.388(8) . ?
C23 H23 0.9500 . ?
C23 C22 1.396(7) . ?
C23 C24 1.393(8) . ?
C28 C33 1.397(8) . ?
C28 C29 1.383(8) . ?
C10 C11 1.394(8) . ?
C10 C15 1.392(8) . ?
C16 C21 1.391(8) . ?
C16 C17 1.389(8) . ?
C22 C27 1.400(8) . ?
C34 C35 1.395(8) . ?
C24 H24 0.9500 . ?
C24 C25 1.374(8) . ?
C40 C41 1.392(8) . ?
C40 C45 1.397(8) . ?
C11 H11 0.9500 . ?
C11 C12 1.391(8) . ?
C41 H41 0.9500 . ?
C41 C42 1.384(9) . ?
C33 H33 0.9500 . ?
C33 C32 1.389(8) . ?
C7 H7 0.9500 . ?
C15 H15 0.9500 . ?
C15 C14 1.397(9) . ?
C27 H27 0.9500 . ?
C27 C26 1.389(8) . ?
C3 C4 1.410(8) . ?
C3 C2 1.360(9) . ?
C3 I1A 1.769(18) . ?
C45 H45 0.9500 . ?
C45 C44 1.393(9) . ?
C19 H19 0.9500 . ?
C19 C20 1.359(10) . ?
C19 C18 1.385(10) . ?
C2 H2 0.9500 . ?
C42 H42 0.9500 . ?
C42 C43 1.391(10) . ?
C29 H29 0.9500 . ?
C29 C30 1.405(9) . ?
C44 H44 0.9500 . ?
C44 C43 1.365(10) . ?
C21 H21 0.9500 . ?
C21 C20 1.393(9) . ?
C38 H38 0.9500 . ?
C38 C37 1.383(9) . ?
C37 H37 0.9500 . ?
C37 C36 1.377(9) . ?
C36 H36 0.9500 . ?
C36 C35 1.385(9) . ?
C25 H25 0.9500 . ?
C25 C26 1.373(8) . ?
C20 H20 0.9500 . ?
C32 H32 0.9500 . ?
C32 C31 1.382(10) . ?
C1 H1A 0.9800 . ?
C1 H1B 0.9800 . ?
C1 H1C 0.9800 . ?
C12 H12 0.9500 . ?
C12 C13 1.368(11) . ?
C17 H17 0.9500 . ?
C17 C18 1.386(9) . ?
C31 H31 0.9500 . ?
C31 C30 1.357(11) . ?
C43 H43 0.9500 . ?
C26 H26 0.9500 . ?
C14 H14 0.9500 . ?
C14 C13 1.369(11) . ?
C35 H35 0.9500 . ?
C30 H30 0.9500 . ?
C18 H18 0.9500 . ?
C13 H13 0.9500 . ?
C8 H8A 0.9800 . ?
C8 H8B 0.9800 . ?
C8 H8C 0.9800 . ?

loop_
_geom_torsion_atom_site_label_1
_geom_torsion_atom_site_label_2
_geom_torsion_atom_site_label_3
_geom_torsion_atom_site_label_4
_geom_torsion
_geom_torsion_site_symmetry_1
_geom_torsion_site_symmetry_2
_geom_torsion_site_symmetry_3
_geom_torsion_site_symmetry_4
_geom_torsion_publ_flag
Ru1 P1 C10 C11 -76.3(4) . . . . ?
Ru1 P1 C10 C15 94.3(4) . . . . ?
Ru1 P1 C16 C21 161.1(4) . . . . ?
Ru1 P1 C16 C17 -21.2(6) . . . . ?
Ru1 P1 C22 C23 143.0(4) . . . . ?
Ru1 P1 C22 C27 -42.3(5) . . . . ?
Ru1 P2 C28 C33 -73.0(4) . . . . ?
Ru1 P2 C28 C29 103.9(5) . . . . ?
Ru1 P2 C34 C39 -8.2(5) . . . . ?
Ru1 P2 C34 C35 175.0(4) . . . . ?
Ru1 P2 C40 C41 107.7(4) . . . . ?
Ru1 P2 C40 C45 -64.5(4) . . . . ?
Ru1 N4 N3 C4 0.7(6) . . . . ?
Ru1 N4 C5 N5 17.9(7) . . . . ?
Ru1 N4 C5 C6 -158.7(5) . . . . ?
Ru1 N2 N1 C2 -176.0(4) . . . . ?
Ru1 N2 N1 C1 10.6(9) . . . . ?
Ru1 N2 C4 N3 -8.0(6) . . . . ?
Ru1 N2 C4 C3 177.3(4) . . . . ?
I1 C3 C4 N3 7.3(9) . . . . ?
I1 C3 C4 N2 -178.4(4) . . . . ?
I1 C3 C2 N1 178.9(4) . . . . ?
I2 C6 C7 N6 173.9(4) . . . . ?
I2 C6 C5 N4 4.1(9) . . . . ?
I2 C6 C5 N5 -172.8(4) . . . . ?
P1 C10 C11 C12 172.4(4) . . . . ?
P1 C10 C15 C14 -170.9(5) . . . . ?
P1 C16 C21 C20 177.7(5) . . . . ?
P1 C16 C17 C18 -178.1(5) . . . . ?
P1 C22 C27 C26 -174.9(5) . . . . ?
P2 C28 C33 C32 175.9(4) . . . . ?
P2 C28 C29 C30 -175.3(5) . . . . ?
P2 C34 C35 C36 176.9(5) . . . . ?
P2 C40 C41 C42 -173.0(5) . . . . ?
P2 C40 C45 C44 174.1(4) . . . . ?
N4 N3 C4 N2 5.1(7) . . . . ?
N4 N3 C4 C3 178.7(5) . . . . ?
N3 N4 C5 N5 -164.1(5) . . . . ?
N3 N4 C5 C6 19.2(8) . . . . ?
N2 N1 C2 C3 -0.7(7) . . . . ?
N1 N2 C4 N3 174.2(5) . . . . ?
N1 N2 C4 C3 -0.4(6) . . . . ?
N5 N6 C7 C6 -0.3(7) . . . . ?
N6 N5 C5 N4 -177.5(5) . . . . ?
N6 N5 C5 C6 -0.3(6) . . . . ?
C39 C34 C35 C36 -0.1(8) . . . . ?
C39 C38 C37 C36 0.3(9) . . . . ?
C23 C22 C27 C26 0.2(9) . . . . ?
C23 C24 C25 C26 0.6(10) . . . . ?
C28 P2 C34 C39 -134.2(5) . . . . ?
C28 P2 C34 C35 49.0(5) . . . . ?
C28 P2 C40 C41 -125.9(5) . . . . ?
C28 P2 C40 C45 61.8(5) . . . . ?
C28 C33 C32 C31 -0.9(9) . . . . ?
C28 C29 C30 C31 0.3(10) . . . . ?
C10 P1 C16 C21 -75.1(5) . . . . ?
C10 P1 C16 C17 102.6(5) . . . . ?
C10 P1 C22 C23 18.5(5) . . . . ?
C10 P1 C22 C27 -166.7(4) . . . . ?
C10 C11 C12 C13 -2.8(9) . . . . ?
C10 C15 C14 C13 0.0(10) . . . . ?
C16 P1 C10 C11 157.0(4) . . . . ?
C16 P1 C10 C15 -32.4(5) . . . . ?
C16 P1 C22 C23 -89.7(5) . . . . ?
C16 P1 C22 C27 85.0(5) . . . . ?
C16 C21 C20 C19 -1.3(10) . . . . ?
C16 C17 C18 C19 2.1(11) . . . . ?
C22 P1 C10 C11 50.6(5) . . . . ?
C22 P1 C10 C15 -138.8(4) . . . . ?
C22 P1 C16 C21 34.3(5) . . . . ?
C22 P1 C16 C17 -148.1(5) . . . . ?
C22 C23 C24 C25 -0.7(9) . . . . ?
C22 C27 C26 C25 -0.3(9) . . . . ?
C34 P2 C28 C33 55.1(5) . . . . ?
C34 P2 C28 C29 -128.0(5) . . . . ?
C34 P2 C40 C41 -19.8(5) . . . . ?
C34 P2 C40 C45 168.0(4) . . . . ?
C34 C39 C38 C37 -1.1(9) . . . . ?
C24 C23 C22 P1 175.0(5) . . . . ?
C24 C23 C22 C27 0.3(8) . . . . ?
C24 C25 C26 C27 -0.1(10) . . . . ?
C40 P2 C28 C33 162.9(4) . . . . ?
C40 P2 C28 C29 -20.1(6) . . . . ?
C40 P2 C34 C39 114.6(5) . . . . ?
C40 P2 C34 C35 -62.2(5) . . . . ?
C40 C41 C42 C43 -0.1(9) . . . . ?
C40 C45 C44 C43 -2.0(9) . . . . ?
C11 C10 C15 C14 -0.2(8) . . . . ?
C11 C12 C13 C14 2.6(10) . . . . ?
C41 C40 C45 C44 1.7(8) . . . . ?
C41 C42 C43 C44 -0.2(10) . . . . ?
C33 C28 C29 C30 1.6(9) . . . . ?
C33 C32 C31 C30 2.8(10) . . . . ?
C7 C6 C5 N4 177.0(6) . . . . ?
C7 C6 C5 N5 0.1(6) . . . . ?
C15 C10 C11 C12 1.6(8) . . . . ?
C15 C14 C13 C12 -1.2(10) . . . . ?
C45 C40 C41 C42 -0.7(8) . . . . ?
C45 C44 C43 C42 1.2(10) . . . . ?
C4 N2 N1 C2 0.7(6) . . . . ?
C4 N2 N1 C1 -172.7(5) . . . . ?
C4 C3 C2 N1 0.4(7) . . . . ?
C5 N4 N3 C4 -177.4(4) . . . . ?
C5 N5 N6 C7 0.3(6) . . . . ?
C5 N5 N6 C8 -179.5(5) . . . . ?
C5 C6 C7 N6 0.1(6) . . . . ?
C2 C3 C4 N3 -174.2(6) . . . . ?
C2 C3 C4 N2 0.0(7) . . . . ?
C29 C28 C33 C32 -1.2(8) . . . . ?
C21 C16 C17 C18 -0.4(10) . . . . ?
C38 C39 C34 P2 -175.8(4) . . . . ?
C38 C39 C34 C35 0.9(8) . . . . ?
C38 C37 C36 C35 0.6(9) . . . . ?
C37 C36 C35 C34 -0.7(9) . . . . ?
C20 C19 C18 C17 -3.4(11) . . . . ?
C32 C31 C30 C29 -2.5(10) . . . . ?
C1 N1 C2 C3 172.6(5) . . . . ?
C17 C16 C21 C20 0.0(9) . . . . ?
C18 C19 C20 C21 3.0(11) . . . . ?
C8 N6 C7 C6 179.5(6) . . . . ?
I1A C3 C4 N3 11.4(11) . . . . ?
I1A C3 C4 N2 -174.3(7) . . . . ?
I1A C3 C2 N1 175.8(6) . . . . ?
